data_4113820
loop_
_publ_author_name
'Arnold B. Tamayo'
'Bert D. Alleyne'
'Peter I. Djurovich'
'Sergey Lamansky'
'Irina Tsyba'
'Nam N. Ho'
'Robert Bau'
'Mark E. Thompson'

_publ_section_title
;
 Synthesis and Characterization of Facial and Meridional
 Tris-cyclometalated Iridium(III) Complexes
;
_journal_name_full 'Journal of the American Chemical Society'
_journal_page_first 7377
_journal_page_last 7387
_journal_paper_doi 10.1021/ja034537z
_journal_volume 125
_journal_year 2003
_chemical_formula_sum 'C27 H21 Ir N6'
_chemical_formula_weight 621.70
_chemical_name_systematic
; 
 ? 
;
_space_group_IT_number 114
_symmetry_cell_setting tetragonal
_symmetry_space_group_name_Hall 'P -4 2n'
_symmetry_space_group_name_H-M 'P -4 21 c'
_atom_sites_solution_hydrogens geom
_atom_sites_solution_primary direct
_atom_sites_solution_secondary difmap
_audit_creation_method SHELXL-97
_cell_angle_alpha 90.00
_cell_angle_beta 90.00
_cell_angle_gamma 90.00
_cell_formula_units_Z 8
_cell_length_a 23.125(11)
_cell_length_b 23.125(11)
_cell_length_c 8.854(8)
_cell_measurement_reflns_used 5375
_cell_measurement_temperature 273(2)
_cell_measurement_theta_max 27.40
_cell_measurement_theta_min 2.46
_cell_volume 4735(5)
_computing_cell_refinement 'Bruker SMART'
_computing_data_collection 'Bruker SMART'
_computing_data_reduction 'Bruker SAINT'
_computing_molecular_graphics 'Bruker SHELXTL'
_computing_publication_material 'Bruker SHELXTL'
_computing_structure_refinement 'SHELXL-97 (Sheldrick, 1997)'
_computing_structure_solution 'SHELXS-97 (Sheldrick, 1990)'
_diffrn_ambient_temperature 273(2)
_diffrn_measured_fraction_theta_full 0.984
_diffrn_measured_fraction_theta_max 0.984
_diffrn_measurement_device_type 'CCD area detector'
_diffrn_measurement_method 'phi and omega scans'
_diffrn_radiation_monochromator graphite
_diffrn_radiation_source 'fine-focus sealed tube'
_diffrn_radiation_type MoK\a
_diffrn_radiation_wavelength 0.71073
_diffrn_reflns_av_R_equivalents 0.0484
_diffrn_reflns_av_sigmaI/netI 0.0463
_diffrn_reflns_limit_h_max 29
_diffrn_reflns_limit_h_min -28
_diffrn_reflns_limit_k_max 29
_diffrn_reflns_limit_k_min -22
_diffrn_reflns_limit_l_max 11
_diffrn_reflns_limit_l_min -10
_diffrn_reflns_number 27943
_diffrn_reflns_theta_full 27.56
_diffrn_reflns_theta_max 27.56
_diffrn_reflns_theta_min 1.25
_exptl_absorpt_coefficient_mu 5.667
_exptl_absorpt_correction_type none
_exptl_crystal_density_diffrn 1.744
_exptl_crystal_density_meas 0
_exptl_crystal_F_000 2416
_refine_diff_density_max 1.087
_refine_diff_density_min -0.339
_refine_diff_density_rms 0.089
_refine_ls_abs_structure_details 'Flack H D (1983), Acta Cryst. A39, 876-881'
_refine_ls_abs_structure_Flack 0.001(11)
_refine_ls_extinction_coef 0.00000(3)
_refine_ls_extinction_expression Fc^*^=kFc[1+0.001xFc^2^\l^3^/sin(2\q)]^-1/4^
_refine_ls_extinction_method SHELXL
_refine_ls_goodness_of_fit_ref 1.054
_refine_ls_hydrogen_treatment mixed
_refine_ls_matrix_type full
_refine_ls_number_parameters 308
_refine_ls_number_reflns 5315
_refine_ls_number_restraints 0
_refine_ls_restrained_S_all 1.054
_refine_ls_R_factor_all 0.0477
_refine_ls_R_factor_gt 0.0366
_refine_ls_shift/su_max 6.909
_refine_ls_shift/su_mean 0.023
_refine_ls_structure_factor_coef Fsqd
_refine_ls_weighting_details 'calc w=1/[\s^2^(Fo^2^)+(0.0136P)^2^+5.1235P] where P=(Fo^2^+2Fc^2^)/3'
_refine_ls_weighting_scheme calc
_refine_ls_wR_factor_gt 0.0644
_refine_ls_wR_factor_ref 0.0675
_reflns_number_gt 4545
_reflns_number_total 5315
_reflns_threshold_expression >2sigma(I)
_cod_data_source_file ja034537zsi20030403_065711.cif
_cod_data_source_block m1m
_cod_database_code 4113820

loop_
_symmetry_equiv_pos_as_xyz
'x, y, z'
'-x, -y, z'
'y, -x, -z'
'-y, x, -z'
'-x+1/2, y+1/2, -z+1/2'
'x+1/2, -y+1/2, -z+1/2'
'-y+1/2, -x+1/2, z+1/2'
'y+1/2, x+1/2, z+1/2'

loop_
_atom_site_label
_atom_site_type_symbol
_atom_site_fract_x
_atom_site_fract_y
_atom_site_fract_z
_atom_site_U_iso_or_equiv
_atom_site_adp_type
_atom_site_occupancy
_atom_site_symmetry_multiplicity
_atom_site_calc_flag
_atom_site_refinement_flags
Ir1 Ir 0.748843(10) 0.020539(9) 0.88343(3) 0.04158(7) Uani 1 1 d .
N1 N 0.7784(2) 0.1034(2) 0.9499(6) 0.0515(14) Uani 1 1 d .
N2 N 0.7755(2) 0.1432(2) 0.8363(7) 0.0551(16) Uani 1 1 d .
N3 N 0.6634(2) 0.0296(3) 0.9672(7) 0.0544(15) Uani 1 1 d .
N4 N 0.6296(2) -0.0174(3) 0.9343(7) 0.0626(17) Uani 1 1 d .
N5 N 0.7802(2) -0.0225(2) 1.0804(6) 0.0481(12) Uani 1 1 d .
N6 N 0.8354(2) -0.0427(2) 1.0635(6) 0.0499(14) Uani 1 1 d .
C1 C 0.7322(3) 0.0673(3) 0.6963(8) 0.0465(16) Uani 1 1 d .
C2 C 0.7075(4) 0.0511(3) 0.5580(8) 0.067(2) Uani 1 1 d .
H2 H 0.6939 0.0134 0.5472 0.080 Uiso 1 1 calc R
C3 C 0.7025(4) 0.0891(4) 0.4353(9) 0.089(3) Uani 1 1 d .
H3 H 0.6857 0.0762 0.3459 0.107 Uiso 1 1 calc R
C4 C 0.7218(5) 0.1448(4) 0.4456(11) 0.098(3) Uani 1 1 d .
H4 H 0.7190 0.1697 0.3634 0.118 Uiso 1 1 calc R
C5 C 0.7452(4) 0.1631(3) 0.5773(9) 0.078(2) Uani 1 1 d .
H5 H 0.7575 0.2012 0.5870 0.094 Uiso 1 1 calc R
C6 C 0.7509(3) 0.1251(3) 0.6986(7) 0.0525(16) Uani 1 1 d .
C7 C 0.7975(3) 0.1948(3) 0.8863(13) 0.074(2) Uani 1 1 d .
H7 H 0.8015 0.2283 0.8292 0.089 Uiso 1 1 calc R
C8 C 0.8125(3) 0.1885(4) 1.0332(12) 0.078(3) Uani 1 1 d .
H8 H 0.8271 0.2170 1.0969 0.094 Uiso 1 1 calc R
C9 C 0.8016(3) 0.1301(4) 1.0704(9) 0.069(2) Uani 1 1 d .
H9 H 0.8092 0.1129 1.1633 0.083 Uiso 1 1 calc R
C10 C 0.7122(3) -0.0520(3) 0.7996(7) 0.0461(15) Uani 1 1 d .
C11 C 0.7341(3) -0.0938(3) 0.7023(8) 0.0553(18) Uani 1 1 d .
H11 H 0.7725 -0.0908 0.6723 0.066 Uiso 1 1 calc R
C12 C 0.7018(4) -0.1398(3) 0.6475(10) 0.074(2) Uani 1 1 d .
H12 H 0.7187 -0.1663 0.5820 0.088 Uiso 1 1 calc R
C13 C 0.6452(4) -0.1465(4) 0.6891(11) 0.083(3) Uani 1 1 d .
H13 H 0.6236 -0.1774 0.6521 0.099 Uiso 1 1 calc R
C14 C 0.6204(3) -0.1074(4) 0.7859(11) 0.078(2) Uani 1 1 d .
H14 H 0.5822 -0.1120 0.8167 0.094 Uiso 1 1 calc R
C15 C 0.6529(3) -0.0606(3) 0.8378(8) 0.0585(19) Uani 1 1 d .
C16 C 0.5768(3) -0.0104(5) 0.9993(11) 0.086(3) Uani 1 1 d .
H16 H 0.5459 -0.0359 0.9922 0.104 Uiso 1 1 calc R
C17 C 0.5771(3) 0.0404(4) 1.0763(11) 0.092(3) Uani 1 1 d .
H17 H 0.5469 0.0560 1.1325 0.110 Uiso 1 1 calc R
C18 C 0.6325(3) 0.0649(4) 1.0539(8) 0.066(2) Uani 1 1 d .
H18 H 0.6452 0.0999 1.0934 0.079 Uiso 1 1 calc R
C19 C 0.8289(3) -0.0028(3) 0.8128(8) 0.0431(15) Uani 1 1 d .
C20 C 0.8558(3) 0.0051(3) 0.6726(8) 0.0511(17) Uani 1 1 d .
H20 H 0.8370 0.0265 0.5985 0.061 Uiso 1 1 calc R
C21 C 0.9100(3) -0.0181(3) 0.6410(10) 0.069(2) Uani 1 1 d .
H21 H 0.9261 -0.0133 0.5456 0.082 Uiso 1 1 calc R
C22 C 0.9399(3) -0.0483(3) 0.7498(11) 0.078(3) Uani 1 1 d .
H22 H 0.9763 -0.0632 0.7278 0.093 Uiso 1 1 calc R
C23 C 0.9166(3) -0.0567(3) 0.8896(11) 0.0639(19) Uani 1 1 d .
H23 H 0.9367 -0.0769 0.9637 0.077 Uiso 1 1 calc R
C24 C 0.8618(3) -0.0340(3) 0.9185(8) 0.0471(17) Uani 1 1 d .
C25 C 0.8536(4) -0.0675(3) 1.1932(9) 0.068(2) Uani 1 1 d .
H25 H 0.8894 -0.0848 1.2092 0.081 Uiso 1 1 calc R
C26 C 0.8098(4) -0.0628(3) 1.2969(9) 0.075(2) Uani 1 1 d .
H26 H 0.8098 -0.0760 1.3962 0.090 Uiso 1 1 calc R
C27 C 0.7656(3) -0.0342(3) 1.2223(8) 0.064(2) Uani 1 1 d .
H27 H 0.7304 -0.0245 1.2659 0.077 Uiso 1 1 calc R

loop_
_atom_site_aniso_label
_atom_site_aniso_U_11
_atom_site_aniso_U_22
_atom_site_aniso_U_33
_atom_site_aniso_U_23
_atom_site_aniso_U_13
_atom_site_aniso_U_12
Ir1 0.03880(12) 0.04454(13) 0.04140(12) -0.00065(11) -0.00279(15) 0.00269(10)
N1 0.047(3) 0.047(3) 0.060(4) -0.009(3) 0.003(3) 0.002(3)
N2 0.047(3) 0.043(3) 0.076(5) 0.000(3) 0.008(3) 0.001(2)
N3 0.043(3) 0.064(4) 0.057(4) 0.003(3) -0.006(3) 0.007(3)
N4 0.043(3) 0.073(4) 0.071(4) 0.003(4) -0.002(3) -0.004(3)
N5 0.054(3) 0.050(3) 0.041(3) 0.000(2) -0.003(2) -0.004(3)
N6 0.052(3) 0.043(3) 0.055(4) 0.000(3) -0.012(3) 0.000(3)
C1 0.047(4) 0.039(3) 0.053(4) 0.003(3) -0.002(3) 0.018(3)
C2 0.089(6) 0.052(4) 0.058(5) 0.000(4) 0.000(4) 0.029(4)
C3 0.129(8) 0.096(7) 0.044(5) -0.001(4) -0.013(5) 0.047(6)
C4 0.145(9) 0.077(6) 0.072(6) 0.016(5) 0.005(6) 0.056(6)
C5 0.095(6) 0.061(4) 0.080(6) 0.016(4) 0.017(6) 0.032(5)
C6 0.047(3) 0.053(4) 0.058(4) 0.004(3) 0.010(4) 0.019(4)
C7 0.055(4) 0.046(4) 0.122(8) -0.022(5) 0.014(6) -0.002(3)
C8 0.049(4) 0.069(6) 0.118(8) -0.037(5) -0.004(5) 0.000(4)
C9 0.047(4) 0.088(6) 0.072(6) -0.027(4) -0.004(4) 0.012(4)
C10 0.057(4) 0.037(3) 0.044(4) 0.006(3) -0.007(3) -0.002(3)
C11 0.060(5) 0.053(4) 0.052(4) 0.003(3) 0.000(3) -0.010(3)
C12 0.094(6) 0.059(4) 0.068(6) -0.006(4) -0.018(5) -0.007(4)
C13 0.075(6) 0.070(6) 0.104(8) -0.003(5) -0.015(5) -0.017(5)
C14 0.057(5) 0.077(6) 0.101(7) 0.015(5) -0.008(5) -0.013(4)
C15 0.052(4) 0.065(4) 0.059(5) 0.007(4) -0.012(3) -0.009(4)
C16 0.042(4) 0.113(8) 0.104(7) 0.000(6) 0.012(4) 0.000(5)
C17 0.050(5) 0.134(8) 0.092(7) -0.009(6) 0.008(5) 0.017(5)
C18 0.055(4) 0.083(5) 0.061(5) -0.004(4) -0.002(4) 0.021(4)
C19 0.039(3) 0.036(3) 0.054(4) -0.007(3) 0.001(3) -0.008(2)
C20 0.048(4) 0.042(4) 0.064(5) 0.000(3) 0.002(3) 0.000(3)
C21 0.061(4) 0.063(4) 0.083(6) 0.003(5) 0.028(4) 0.001(4)
C22 0.045(4) 0.075(5) 0.113(8) 0.003(5) 0.018(5) 0.012(4)
C23 0.041(3) 0.055(4) 0.096(6) 0.005(5) -0.005(4) 0.003(3)
C24 0.044(3) 0.041(3) 0.056(5) -0.001(3) -0.015(3) -0.006(3)
C25 0.089(6) 0.049(4) 0.065(5) 0.006(4) -0.030(5) 0.002(4)
C26 0.120(7) 0.064(5) 0.041(4) 0.011(4) -0.019(5) -0.011(5)
C27 0.084(6) 0.067(5) 0.041(4) 0.000(3) 0.005(4) 0.000(4)

loop_
_atom_type_symbol
_atom_type_description
_atom_type_scat_dispersion_real
_atom_type_scat_dispersion_imag
_atom_type_scat_source
C C 0.0033 0.0016 'International Tables Vol C Tables 4.2.6.8 and 6.1.1.4'
H H 0.0000 0.0000 'International Tables Vol C Tables 4.2.6.8 and 6.1.1.4'
N N 0.0061 0.0033 'International Tables Vol C Tables 4.2.6.8 and 6.1.1.4'
Ir Ir -1.4442 7.9887 'International Tables Vol C Tables 4.2.6.8 and 6.1.1.4'

loop_
_geom_angle_atom_site_label_1
_geom_angle_atom_site_label_2
_geom_angle_atom_site_label_3
_geom_angle
C1 Ir1 C10 93.7(3)
C1 Ir1 C19 93.7(3)
C10 Ir1 C19 92.8(3)
C1 Ir1 N1 78.7(2)
C10 Ir1 N1 171.3(2)
C19 Ir1 N1 91.8(2)
C1 Ir1 N3 93.2(2)
C10 Ir1 N3 79.6(3)
C19 Ir1 N3 170.1(2)
N1 Ir1 N3 96.5(2)
C1 Ir1 N5 170.5(2)
C10 Ir1 N5 93.2(2)
C19 Ir1 N5 79.5(2)
N1 Ir1 N5 94.9(2)
N3 Ir1 N5 94.4(2)
C9 N1 N2 107.1(6)
C9 N1 Ir1 139.9(5)
N2 N1 Ir1 112.9(4)
N1 N2 C7 109.3(7)
N1 N2 C6 117.1(5)
C7 N2 C6 133.6(7)
C18 N3 N4 107.6(6)
C18 N3 Ir1 139.9(5)
N4 N3 Ir1 112.3(4)
C16 N4 N3 109.1(7)
C16 N4 C15 132.8(8)
N3 N4 C15 117.9(5)
C27 N5 N6 105.8(6)
C27 N5 Ir1 141.3(5)
N6 N5 Ir1 112.8(4)
C25 N6 N5 110.1(6)
C25 N6 C24 133.3(6)
N5 N6 C24 116.6(5)
C2 C1 C6 113.2(6)
C2 C1 Ir1 130.6(5)
C6 C1 Ir1 116.1(5)
C3 C2 C1 122.8(8)
C4 C3 C2 120.8(8)
C5 C4 C3 118.8(8)
C4 C5 C6 120.3(8)
C5 C6 C1 124.0(7)
C5 C6 N2 121.1(7)
C1 C6 N2 114.9(6)
C8 C7 N2 108.2(8)
C7 C8 C9 106.3(7)
N1 C9 C8 109.0(8)
C11 C10 C15 113.6(6)
C11 C10 Ir1 130.7(5)
C15 C10 Ir1 115.6(5)
C12 C11 C10 123.6(7)
C13 C12 C11 120.5(8)
C12 C13 C14 119.5(8)
C13 C14 C15 119.5(8)
C14 C15 N4 122.6(7)
C14 C15 C10 123.2(7)
N4 C15 C10 114.2(6)
C17 C16 N4 108.2(9)
C16 C17 C18 106.2(8)
N3 C18 C17 108.9(8)
C20 C19 C24 114.6(6)
C20 C19 Ir1 130.1(5)
C24 C19 Ir1 115.2(5)
C21 C20 C19 121.8(7)
C22 C21 C20 120.6(7)
C23 C22 C21 120.5(7)
C22 C23 C24 118.2(7)
C23 C24 C19 124.3(7)
C23 C24 N6 119.9(6)
C19 C24 N6 115.9(5)
N6 C25 C26 107.8(7)
C25 C26 C27 105.3(7)
N5 C27 C26 111.1(7)

loop_
_geom_bond_atom_site_label_1
_geom_bond_atom_site_label_2
_geom_bond_distance
Ir1 C1 2.015(7)
Ir1 C10 2.021(6)
Ir1 C19 2.027(6)
Ir1 N1 2.117(5)
Ir1 N3 2.120(6)
Ir1 N5 2.135(5)
N1 C9 1.345(9)
N1 N2 1.366(8)
N2 C7 1.370(8)
N2 C6 1.408(9)
N3 C18 1.329(8)
N3 N4 1.372(8)
N4 C16 1.358(9)
N4 C15 1.421(9)
N5 C27 1.329(8)
N5 N6 1.366(7)
N6 C25 1.352(9)
N6 C24 1.436(9)
C1 C2 1.403(10)
C1 C6 1.404(9)
C2 C3 1.402(10)
C3 C4 1.368(12)
C4 C5 1.353(12)
C5 C6 1.394(9)
C7 C8 1.354(13)
C8 C9 1.413(11)
C10 C11 1.391(9)
C10 C15 1.426(9)
C11 C12 1.387(9)
C12 C13 1.370(11)
C13 C14 1.372(11)
C14 C15 1.395(10)
C16 C17 1.358(12)
C17 C18 1.415(11)
C19 C20 1.401(9)
C19 C24 1.406(8)
C20 C21 1.391(9)
C21 C22 1.376(11)
C22 C23 1.364(11)
C23 C24 1.394(9)
C25 C26 1.371(12)
C26 C27 1.385(10)
